data_1508816
loop_
_publ_author_name
'West, D.V.'
'Posen, I.D.'
'Huang, Q.'
'Zandbergen, H.W.'
'McQueen, T.M.'
'Cava, R.J.'

_publ_section_title
;
 PbMn(SO4)2: A new chiral antiferromagnet
;
_journal_issue 9
_journal_name_full 'Journal of Solid State Chemistry'
_journal_page_first 2461
_journal_paper_doi 10.1016/j.jssc.2009.06.021
_journal_volume 182
_journal_year 2009
_chemical_formula_sum 'Mn O8 Pb S2'
_chemical_formula_weight 454.25
_chemical_name_systematic ' ?'
_space_group_IT_number 96
_symmetry_cell_setting tetragonal
_symmetry_space_group_name_Hall 'P 4nw 2abw'
_symmetry_space_group_name_H-M 'P 43 21 2'
_cell_angle_alpha 90.0
_cell_angle_beta 90.0
_cell_angle_gamma 90.0
_cell_formula_units_Z 4
_cell_length_a 6.74975(12)
_cell_length_b 6.74975
_cell_length_c 13.76388(26)
_cell_volume 627.070(16)
_pd_block_id 2009-04-03T14:33|PBMNS2O8_RT_phase1|y||
_pd_phase_name PbMn(SO4)2
_cod_data_source_file PbMnSO42298K.cif
_cod_data_source_block PBMNS2O8_RT_phase_1
_cod_depositor_comments
;
The following automatic conversions were performed:

'_geom_bond_publ_flag' value 'N' changed to 'n' according to the
built-in table from CIF Core dictionary named 'cif_core.dic' version
2.4.1 from 2010-06-29 (32 times).

'_geom_angle_publ_flag' value 'N'
changed to 'n' according to the built-in table from CIF Core
dictionary named 'cif_core.dic' version 2.4.1 from 2010-06-29 (16
times).

Automatic conversion script
Id: cif_fix_values 1715 2011-07-08 13:25:40Z adriana 
;
_cod_original_cell_volume 627.071(30)
_cod_database_code 1508816

loop_
_symmetry_equiv_pos_site_id
_symmetry_equiv_pos_as_xyz
1 +x,+y,+z
2 -y+1/2,+x+1/2,+z+3/4
3 -x,-y,+z+1/2
4 +y+1/2,-x+1/2,+z+1/4
5 -x+1/2,+y+1/2,-z+3/4
6 -y,-x,-z+1/2
7 +x+1/2,-y+1/2,-z+1/4
8 +y,+x,-z

loop_
_atom_site_type_symbol
_atom_site_label
_atom_site_fract_x
_atom_site_fract_y
_atom_site_fract_z
_atom_site_occupancy
_atom_site_thermal_displace_type
_atom_site_U_iso_or_equiv
_atom_site_symmetry_multiplicity
Mn Mn 0.8326(4) 0.8326(4) 0.0 1.0 Uiso 0.0119(9) 4
Pb Pb 0.25162(21) 0.25162(21) 0.0 1.0 Uiso 0.0167(4) 4
S S1 0.1734(5) 0.2467(6) 0.74270(31) 1.0 Uiso 0.0091(8) 8
O O1 0.34059(32) 0.38781(29) 0.73718(17) 1.0 Uiso 0.0149(5) 8
O O2 0.1699(4) 0.1234(4) 0.65541(14) 1.0 Uiso 0.0175(6) 8
O O3 0.99086(31) 0.3604(4) 0.75489(22) 1.0 Uiso 0.0242(6) 8
O O4 0.20724(32) 0.1164(4) 0.82687(17) 1.0 Uiso 0.0171(6) 8

loop_
_atom_type_symbol
_atom_type_number_in_cell
Mn 4.0
Pb 4.0
S 8.0
O 32.0

loop_
_geom_angle_atom_site_label_1
_geom_angle_atom_site_label_2
_geom_angle_atom_site_label_3
_geom_angle
_geom_angle_site_symmetry_1
_geom_angle_site_symmetry_3
_geom_angle_publ_flag
O2 Mn O2 169.49(26) 3_664 6_665 n
O1 Pb O1 62.02(11) 4_454 5_545 n
O1 Pb O4 74.68(9) 4_454 1_554 n
O1 Pb O4 72.08(8) 4_454 8_556 n
O1 Pb O4 72.08(8) 5_545 1_554 n
O1 Pb O4 74.68(9) 5_545 8_556 n
O4 Pb O4 141.02(13) 1_554 8_556 n
O1 S1 O2 109.68(27) 1_555 1_555 n
O1 S1 O3 108.12(27) 1_555 1_455 n
O1 S1 O4 107.86(28) 1_555 1_555 n
O2 S1 O3 112.33(29) 1_555 1_455 n
O2 S1 O4 108.00(26) 1_555 1_555 n
O3 S1 O4 110.76(27) 1_455 1_555 n
Pb O1 S1 115.61(18) 2_555 1_555 n
Mn O2 S1 137.40(22) 3_665 1_555 n
Pb O4 S1 122.38(20) 1_556 1_555 n

loop_
_geom_bond_atom_site_label_1
_geom_bond_atom_site_label_2
_geom_bond_distance
_geom_bond_site_symmetry_2
_geom_bond_publ_flag
Mn O1 2.244(4) 4_564 n
Mn O1 2.244(4) 5_655 n
Mn O2 2.1596(20) 3_664 n
Mn O2 2.1596(20) 6_665 n
Mn O3 2.193(4) 4_564 n
Mn O3 2.193(4) 5_655 n
Pb S1 3.381(4) 4_554 n
Pb S1 3.381(4) 5_555 n
Pb O1 2.5394(26) 4_454 n
Pb O1 2.5394(26) 5_545 n
Pb O2 2.8764(29) 4_554 n
Pb O2 2.8764(29) 5_555 n
Pb O4 2.5693(24) 1_554 n
Pb O4 2.6941(27) 4_554 n
Pb O4 2.6941(27) 5_555 n
Pb O4 2.5693(24) 8_556 n
S1 Pb 3.381(4) 2_545 n
S1 O1 1.479(4) 1_555 n
S1 O2 1.462(4) 1_555 n
S1 O3 1.461(4) 1_455 n
S1 O4 1.473(5) 1_555 n
O1 Mn 2.244(4) 2_645 n
O1 Pb 2.5394(26) 2_555 n
O1 S1 1.479(4) 1_555 n
O2 Mn 2.1596(20) 3_665 n
O2 Pb 2.8764(29) 2_545 n
O2 S1 1.462(4) 1_555 n
O3 Mn 2.193(4) 2_645 n
O3 S1 1.461(4) 1_655 n
O4 Pb 2.5693(24) 1_556 n
O4 Pb 2.6941(27) 2_545 n
O4 S1 1.473(5) 1_555 n
